data_7113058
loop_
_publ_author_name
'Leung, Chi-Fai'
'Yiu, Shek-Man'
'Xiang, Jing'
'Lau, Tai-Chu'

_publ_section_title
;
 Addition of [CH(CN)2]- and [TCNE]&#x02D9;- to Ru(VI)\\tb N bearing
 8-quinolinolato ligands.
;
_journal_issue 40
_journal_name_full 'Chemical communications (Cambridge, England)'
_journal_page_first 7575
_journal_page_last 7577
_journal_paper_doi 10.1039/c0cc01645d
_journal_volume 46
_journal_year 2010
_chemical_formula_sum 'C25 H23.75 N4 O5.88 Ru'
_chemical_formula_weight 575.30
_chemical_name_systematic
;
?
;
_space_group_IT_number 14
_symmetry_cell_setting monoclinic
_symmetry_space_group_name_Hall '-P 2yn'
_symmetry_space_group_name_H-M 'P 1 21/n 1'
_atom_sites_solution_hydrogens geom
_atom_sites_solution_primary direct
_atom_sites_solution_secondary difmap
_audit_creation_method SHELXL-97
_cell_angle_alpha 90.00
_cell_angle_beta 104.0680(10)
_cell_angle_gamma 90.00
_cell_formula_units_Z 8
_cell_length_a 15.20680(10)
_cell_length_b 18.9057(2)
_cell_length_c 17.7568(2)
_cell_measurement_reflns_used 18957
_cell_measurement_temperature 293(2)
_cell_measurement_theta_max 71.0579
_cell_measurement_theta_min 3.4383
_cell_volume 4951.89(9)
_computing_cell_refinement 'CrysAlisPro, Oxford Diffraction Ltd'
_computing_data_collection 'CrysAlisPro, Oxford Diffraction Ltd'
_computing_data_reduction 'CrysAlisPro, Oxford Diffraction Ltd'
_computing_molecular_graphics Ortep-3
_computing_publication_material Wingx
_computing_structure_refinement 'SHELXL-97 (Sheldrick, 1997)'
_computing_structure_solution 'SHELXS-97 (Sheldrick, 1990)'
_diffrn_ambient_temperature 293(2)
_diffrn_detector_area_resol_mean 16.1270
_diffrn_measured_fraction_theta_full 1.000
_diffrn_measured_fraction_theta_max 1.000
_diffrn_measurement_device_type 'Xcalibur, Sapphire3, Gemini ultra'
_diffrn_measurement_method '\w scans'
_diffrn_radiation_monochromator mirror
_diffrn_radiation_source 'Enhance Ultra (Cu) X-ray Source'
_diffrn_radiation_type CuK\a
_diffrn_radiation_wavelength 1.54178
_diffrn_reflns_av_R_equivalents 0.0201
_diffrn_reflns_av_sigmaI/netI 0.0197
_diffrn_reflns_limit_h_max 18
_diffrn_reflns_limit_h_min -18
_diffrn_reflns_limit_k_max 22
_diffrn_reflns_limit_k_min -20
_diffrn_reflns_limit_l_max 21
_diffrn_reflns_limit_l_min -20
_diffrn_reflns_number 26771
_diffrn_reflns_theta_full 67.00
_diffrn_reflns_theta_max 67.00
_diffrn_reflns_theta_min 3.44
_exptl_absorpt_coefficient_mu 5.532
_exptl_absorpt_correction_T_max 1.00000
_exptl_absorpt_correction_T_min 0.20669
_exptl_absorpt_correction_type multi-scan
_exptl_absorpt_process_details 'CrysAlisPro, Oxford Diffraction Ltd'
_exptl_crystal_colour 'dark red'
_exptl_crystal_density_diffrn 1.543
_exptl_crystal_density_method 'not measured'
_exptl_crystal_description rectangle
_exptl_crystal_F_000 2342
_exptl_crystal_size_max 0.21
_exptl_crystal_size_mid 0.08
_exptl_crystal_size_min 0.06
_refine_diff_density_max 0.677
_refine_diff_density_min -0.445
_refine_diff_density_rms 0.048
_refine_ls_extinction_method none
_refine_ls_goodness_of_fit_ref 1.050
_refine_ls_hydrogen_treatment constr
_refine_ls_matrix_type full
_refine_ls_number_parameters 650
_refine_ls_number_reflns 8816
_refine_ls_number_restraints 0
_refine_ls_restrained_S_all 1.050
_refine_ls_R_factor_all 0.0334
_refine_ls_R_factor_gt 0.0259
_refine_ls_shift/su_max 0.001
_refine_ls_shift/su_mean 0.000
_refine_ls_structure_factor_coef Fsqd
_refine_ls_weighting_details 'calc w=1/[\s^2^(Fo^2^)+(0.0407P)^2^+0.9976P] where P=(Fo^2^+2Fc^2^)/3'
_refine_ls_weighting_scheme calc
_refine_ls_wR_factor_gt 0.0679
_refine_ls_wR_factor_ref 0.0699
_reflns_number_gt 7420
_reflns_number_total 8816
_reflns_threshold_expression >2sigma(I)
_cod_data_source_file c0cc01645d.txt
_cod_data_source_block 060809c
_cod_original_cell_volume 4951.88(8)
_cod_original_sg_symbol_H-M P2(1)/n
_cod_database_code 7113058

loop_
_symmetry_equiv_pos_as_xyz
'x, y, z'
'-x+1/2, y+1/2, -z+1/2'
'-x, -y, -z'
'x-1/2, -y-1/2, z-1/2'

loop_
_atom_site_label
_atom_site_type_symbol
_atom_site_fract_x
_atom_site_fract_y
_atom_site_fract_z
_atom_site_U_iso_or_equiv
_atom_site_adp_type
_atom_site_occupancy
_atom_site_symmetry_multiplicity
_atom_site_calc_flag
_atom_site_refinement_flags
Ru1 Ru 0.516528(12) 0.168212(9) 0.263605(10) 0.03634(6) Uani 1 1 d .
Ru2 Ru 0.842419(14) 0.140300(10) 0.202287(11) 0.04375(6) Uani 1 1 d .
O1 O 0.47064(13) 0.13398(10) 0.15231(9) 0.0509(4) Uani 1 1 d .
O2 O 0.61019(11) 0.08718(8) 0.27622(9) 0.0417(4) Uani 1 1 d .
O3 O 0.59410(13) 0.36221(9) 0.18911(12) 0.0559(5) Uani 1 1 d .
O4 O 0.40373(15) 0.42503(10) 0.18762(13) 0.0681(6) Uani 1 1 d .
O5 O 0.32589(14) 0.33741(10) 0.22644(13) 0.0608(5) Uani 1 1 d .
O6 O 0.76932(14) 0.18007(10) 0.09937(10) 0.0580(5) Uani 1 1 d .
O7 O 0.78063(12) 0.21319(9) 0.25991(10) 0.0452(4) Uani 1 1 d .
O8 O 0.71508(16) -0.05511(10) 0.14906(14) 0.0752(6) Uani 1 1 d .
O9 O 0.8861(3) -0.10986(14) 0.0925(2) 0.1404(15) Uani 1 1 d .
O10 O 0.9738(2) -0.01513(13) 0.0951(2) 0.1150(12) Uani 1 1 d .
N1 N 0.42811(14) 0.09156(10) 0.28180(12) 0.0427(5) Uani 1 1 d .
N2 N 0.57972(14) 0.17939(10) 0.37929(11) 0.0396(4) Uani 1 1 d .
N3 N 0.59704(13) 0.24429(10) 0.23249(11) 0.0400(4) Uani 1 1 d .
H3N H 0.6523 0.2361 0.2313 0.048 Uiso 1 1 calc R
N4 N 0.43760(13) 0.25072(10) 0.24911(11) 0.0405(4) Uani 1 1 d .
N5 N 0.92412(16) 0.22591(12) 0.19175(14) 0.0539(6) Uani 1 1 d .
N6 N 0.90587(15) 0.11784(11) 0.31508(13) 0.0486(5) Uani 1 1 d .
N7 N 0.74986(15) 0.06068(10) 0.19676(11) 0.0455(5) Uani 1 1 d .
H7N H 0.7027 0.0658 0.2149 0.055 Uiso 1 1 calc R
N8 N 0.89508(17) 0.06420(12) 0.15399(14) 0.0560(6) Uani 1 1 d .
C1 C 0.38966(18) 0.05569(13) 0.21469(16) 0.0484(6) Uani 1 1 d .
C2 C 0.41504(19) 0.07944(14) 0.14664(15) 0.0525(6) Uani 1 1 d .
C3 C 0.3793(3) 0.04339(19) 0.07868(19) 0.0766(9) Uani 1 1 d .
H3A H 0.3953 0.0565 0.0333 0.092 Uiso 1 1 calc R
C4 C 0.3192(3) -0.0128(2) 0.0774(2) 0.0957(13) Uani 1 1 d .
H4A H 0.2964 -0.0366 0.0309 0.115 Uiso 1 1 calc R
C5 C 0.2928(3) -0.0339(2) 0.1415(3) 0.0921(12) Uani 1 1 d .
H5A H 0.2516 -0.0708 0.1380 0.111 Uiso 1 1 calc R
C6 C 0.3276(2) -0.00011(16) 0.2138(2) 0.0666(8) Uani 1 1 d .
C7 C 0.3067(2) -0.01674(17) 0.2842(2) 0.0768(10) Uani 1 1 d .
H7A H 0.2646 -0.0520 0.2857 0.092 Uiso 1 1 calc R
C8 C 0.3473(2) 0.01802(17) 0.3506(2) 0.0723(9) Uani 1 1 d .
H8A H 0.3347 0.0056 0.3976 0.087 Uiso 1 1 calc R
C9 C 0.40794(19) 0.07234(14) 0.34735(16) 0.0533(7) Uani 1 1 d .
H9A H 0.4353 0.0961 0.3929 0.064 Uiso 1 1 calc R
C10 C 0.64131(16) 0.12620(12) 0.40611(13) 0.0382(5) Uani 1 1 d .
C11 C 0.65505(17) 0.07752(12) 0.34882(14) 0.0399(5) Uani 1 1 d .
C12 C 0.71698(19) 0.02388(14) 0.37361(16) 0.0530(7) Uani 1 1 d .
H12A H 0.7269 -0.0093 0.3380 0.064 Uiso 1 1 calc R
C13 C 0.7647(2) 0.01858(15) 0.45074(17) 0.0573(7) Uani 1 1 d .
H13A H 0.8065 -0.0178 0.4653 0.069 Uiso 1 1 calc R
C14 C 0.75206(19) 0.06518(15) 0.50556(16) 0.0543(7) Uani 1 1 d .
H14A H 0.7849 0.0606 0.5568 0.065 Uiso 1 1 calc R
C15 C 0.68903(18) 0.12021(14) 0.48405(14) 0.0460(6) Uani 1 1 d .
C16 C 0.6708(2) 0.17202(16) 0.53538(16) 0.0603(7) Uani 1 1 d .
H16A H 0.6986 0.1693 0.5881 0.072 Uiso 1 1 calc R
C17 C 0.6129(2) 0.22562(17) 0.50794(17) 0.0670(8) Uani 1 1 d .
H17A H 0.6026 0.2605 0.5417 0.080 Uiso 1 1 calc R
C18 C 0.5685(2) 0.22886(14) 0.42920(16) 0.0535(7) Uani 1 1 d .
H18A H 0.5300 0.2667 0.4113 0.064 Uiso 1 1 calc R
C19 C 0.6792(2) 0.35310(17) 0.1698(2) 0.0737(10) Uani 1 1 d .
H19A H 0.7255 0.3440 0.2162 0.111 Uiso 1 1 calc R
H19B H 0.6940 0.3953 0.1454 0.111 Uiso 1 1 calc R
H19C H 0.6754 0.3139 0.1348 0.111 Uiso 1 1 calc R
C20 C 0.55992(17) 0.30485(13) 0.21500(14) 0.0415(5) Uani 1 1 d .
C21 C 0.46840(17) 0.30952(13) 0.22404(14) 0.0438(6) Uani 1 1 d .
C22 C 0.40272(19) 0.36566(14) 0.20970(16) 0.0506(6) Uani 1 1 d .
C23 C 0.34237(18) 0.26469(14) 0.25388(17) 0.0542(7) Uani 1 1 d .
C24 C 0.3331(2) 0.2627(2) 0.3364(2) 0.0821(11) Uani 1 1 d .
H24A H 0.3767 0.2941 0.3677 0.123 Uiso 1 1 calc R
H24B H 0.3436 0.2154 0.3562 0.123 Uiso 1 1 calc R
H24C H 0.2731 0.2773 0.3378 0.123 Uiso 1 1 calc R
C25 C 0.2774(2) 0.21735(17) 0.1995(2) 0.0721(9) Uani 1 1 d .
H25A H 0.2871 0.2214 0.1483 0.108 Uiso 1 1 calc R
H25B H 0.2164 0.2311 0.1986 0.108 Uiso 1 1 calc R
H25C H 0.2871 0.1693 0.2169 0.108 Uiso 1 1 calc R
C26 C 0.8843(2) 0.26580(14) 0.12711(17) 0.0570(7) Uani 1 1 d .
C27 C 0.8035(2) 0.23961(15) 0.07941(16) 0.0582(7) Uani 1 1 d .
C28 C 0.7623(3) 0.27778(18) 0.01354(18) 0.0751(10) Uani 1 1 d .
H28A H 0.7099 0.2607 -0.0201 0.090 Uiso 1 1 calc R
C29 C 0.7996(4) 0.3417(2) -0.0022(2) 0.0899(13) Uani 1 1 d .
H29A H 0.7708 0.3670 -0.0462 0.108 Uiso 1 1 calc R
C30 C 0.8760(3) 0.36813(19) 0.0442(2) 0.0891(13) Uani 1 1 d .
H30A H 0.8988 0.4111 0.0319 0.107 Uiso 1 1 calc R
C31 C 0.9216(3) 0.33121(17) 0.1113(2) 0.0730(10) Uani 1 1 d .
C32 C 0.9994(3) 0.3540(2) 0.1645(3) 0.0917(13) Uani 1 1 d .
H32A H 1.0258 0.3967 0.1561 0.110 Uiso 1 1 calc R
C33 C 1.0372(3) 0.3156(2) 0.2278(3) 0.0879(11) Uani 1 1 d .
H33A H 1.0889 0.3317 0.2631 0.106 Uiso 1 1 calc R
C34 C 0.9974(2) 0.25026(18) 0.2398(2) 0.0689(8) Uani 1 1 d .
H34A H 1.0241 0.2236 0.2834 0.083 Uiso 1 1 calc R
C35 C 0.88622(18) 0.16592(14) 0.36713(15) 0.0476(6) Uani 1 1 d .
C36 C 0.81891(17) 0.21662(13) 0.33472(15) 0.0442(6) Uani 1 1 d .
C37 C 0.7972(2) 0.26671(15) 0.38483(17) 0.0566(7) Uani 1 1 d .
H37A H 0.7533 0.3009 0.3659 0.068 Uiso 1 1 calc R
C38 C 0.8418(3) 0.26540(18) 0.46407(19) 0.0716(9) Uani 1 1 d .
H38A H 0.8270 0.2996 0.4966 0.086 Uiso 1 1 calc R
C39 C 0.9052(3) 0.2165(2) 0.49491(18) 0.0761(10) Uani 1 1 d .
H39A H 0.9335 0.2177 0.5476 0.091 Uiso 1 1 calc R
C40 C 0.9283(2) 0.16385(17) 0.44708(18) 0.0651(8) Uani 1 1 d .
C41 C 0.9908(3) 0.1089(2) 0.4725(2) 0.0843(11) Uani 1 1 d .
H41A H 1.0212 0.1060 0.5246 0.101 Uiso 1 1 calc R
C42 C 1.0068(3) 0.0601(2) 0.4213(2) 0.0857(11) Uani 1 1 d .
H42A H 1.0468 0.0230 0.4386 0.103 Uiso 1 1 calc R
C43 C 0.9636(2) 0.06560(17) 0.34311(19) 0.0660(8) Uani 1 1 d .
H43A H 0.9753 0.0316 0.3090 0.079 Uiso 1 1 calc R
C44 C 0.6235(3) -0.05085(19) 0.1566(2) 0.0815(10) Uani 1 1 d .
H44A H 0.5941 -0.0956 0.1434 0.122 Uiso 1 1 calc R
H44B H 0.5916 -0.0150 0.1223 0.122 Uiso 1 1 calc R
H44C H 0.6236 -0.0390 0.2092 0.122 Uiso 1 1 calc R
C45 C 0.7659(2) 0.00294(14) 0.16490(16) 0.0560(7) Uani 1 1 d .
C46 C 0.8511(2) 0.00324(15) 0.14288(19) 0.0626(8) Uani 1 1 d .
C47 C 0.8982(3) -0.04940(19) 0.1088(3) 0.0947(14) Uani 1 1 d .
C48 C 0.9747(3) 0.05818(17) 0.1186(2) 0.0838(12) Uani 1 1 d .
C49 C 0.9572(3) 0.1035(2) 0.0451(2) 0.1065(16) Uani 1 1 d .
H49A H 0.8998 0.0907 0.0115 0.160 Uiso 1 1 calc R
H49B H 1.0044 0.0956 0.0187 0.160 Uiso 1 1 calc R
H49C H 0.9562 0.1525 0.0589 0.160 Uiso 1 1 calc R
C50 C 1.0633(3) 0.0733(2) 0.1747(3) 0.1169(17) Uani 1 1 d .
H50A H 1.0700 0.0433 0.2193 0.175 Uiso 1 1 calc R
H50B H 1.0650 0.1220 0.1905 0.175 Uiso 1 1 calc R
H50C H 1.1120 0.0644 0.1501 0.175 Uiso 1 1 calc R
O1W O 0.5891(2) 0.1309(2) 0.05088(16) 0.1354(14) Uani 1 1 d .
H1WA H 0.5582 0.1342 0.0847 0.163 Uiso 1 1 d R
H1WB H 0.6418 0.1472 0.0701 0.163 Uiso 1 1 d R
O2W O 0.0555(3) 0.3122(2) 0.4073(2) 0.1221(15) Uani 0.75 1 d P
H2WA H 0.0728 0.3260 0.4541 0.147 Uiso 0.75 1 d PR
H2WB H 0.0405 0.2689 0.4063 0.147 Uiso 0.75 1 d PR

loop_
_atom_site_aniso_label
_atom_site_aniso_U_11
_atom_site_aniso_U_22
_atom_site_aniso_U_33
_atom_site_aniso_U_23
_atom_site_aniso_U_13
_atom_site_aniso_U_12
Ru1 0.04292(10) 0.02934(10) 0.03816(10) 0.00462(7) 0.01257(8) 0.00192(7)
Ru2 0.05423(12) 0.03289(10) 0.04795(11) 0.00115(8) 0.01980(9) 0.00393(8)
O1 0.0619(11) 0.0526(11) 0.0372(9) 0.0039(8) 0.0102(8) -0.0054(9)
O2 0.0541(10) 0.0345(8) 0.0380(8) 0.0025(7) 0.0143(8) 0.0088(7)
O3 0.0590(11) 0.0334(9) 0.0776(13) 0.0140(9) 0.0209(10) -0.0019(8)
O4 0.0701(13) 0.0383(11) 0.0936(15) 0.0147(10) 0.0155(12) 0.0121(9)
O5 0.0558(12) 0.0466(11) 0.0816(14) 0.0122(10) 0.0198(10) 0.0154(9)
O6 0.0756(13) 0.0512(11) 0.0478(10) 0.0066(8) 0.0161(10) -0.0005(10)
O7 0.0490(10) 0.0378(9) 0.0489(10) -0.0018(7) 0.0120(8) 0.0062(7)
O8 0.0959(17) 0.0425(11) 0.1028(17) -0.0198(11) 0.0542(14) -0.0162(11)
O9 0.196(4) 0.0502(15) 0.227(4) -0.040(2) 0.152(3) -0.0127(18)
O10 0.149(3) 0.0587(15) 0.181(3) -0.0222(17) 0.125(2) -0.0005(16)
N1 0.0468(11) 0.0319(10) 0.0516(12) 0.0052(9) 0.0161(10) -0.0001(9)
N2 0.0459(11) 0.0310(10) 0.0429(10) 0.0006(8) 0.0128(9) 0.0001(8)
N3 0.0416(11) 0.0330(10) 0.0468(11) 0.0052(8) 0.0137(9) 0.0011(8)
N4 0.0405(11) 0.0387(11) 0.0423(10) 0.0066(9) 0.0102(9) 0.0067(9)
N5 0.0599(14) 0.0422(12) 0.0670(14) -0.0047(11) 0.0299(12) 0.0012(11)
N6 0.0468(12) 0.0429(12) 0.0567(13) 0.0052(10) 0.0137(10) 0.0060(10)
N7 0.0595(13) 0.0359(11) 0.0467(11) 0.0005(9) 0.0240(10) 0.0004(9)
N8 0.0696(15) 0.0415(12) 0.0675(14) -0.0018(11) 0.0374(12) 0.0041(11)
C1 0.0501(15) 0.0353(13) 0.0581(15) -0.0003(11) 0.0099(12) -0.0005(11)
C2 0.0574(16) 0.0460(15) 0.0504(15) -0.0021(12) 0.0061(13) 0.0003(13)
C3 0.090(2) 0.076(2) 0.0567(18) -0.0097(16) 0.0050(17) -0.0078(19)
C4 0.107(3) 0.085(3) 0.081(3) -0.030(2) -0.004(2) -0.017(2)
C5 0.090(3) 0.067(2) 0.110(3) -0.017(2) 0.004(2) -0.028(2)
C6 0.0586(18) 0.0449(16) 0.092(2) -0.0046(16) 0.0100(17) -0.0101(14)
C7 0.071(2) 0.0517(18) 0.117(3) 0.0047(19) 0.042(2) -0.0187(16)
C8 0.084(2) 0.0564(18) 0.090(2) 0.0103(18) 0.048(2) -0.0129(17)
C9 0.0634(17) 0.0433(14) 0.0602(16) 0.0052(12) 0.0288(14) 0.0000(13)
C10 0.0437(13) 0.0305(12) 0.0426(12) 0.0036(9) 0.0145(10) -0.0023(10)
C11 0.0467(13) 0.0321(12) 0.0432(13) 0.0053(10) 0.0156(11) 0.0002(10)
C12 0.0678(18) 0.0404(14) 0.0527(15) 0.0045(12) 0.0184(13) 0.0150(13)
C13 0.0604(17) 0.0473(15) 0.0627(17) 0.0139(13) 0.0118(14) 0.0138(13)
C14 0.0559(16) 0.0563(17) 0.0469(14) 0.0139(13) 0.0051(12) -0.0028(13)
C15 0.0525(15) 0.0428(14) 0.0431(13) 0.0028(11) 0.0126(11) -0.0075(11)
C16 0.072(2) 0.0625(18) 0.0414(14) -0.0046(13) 0.0041(14) -0.0010(16)
C17 0.083(2) 0.0632(19) 0.0524(16) -0.0228(14) 0.0125(15) 0.0043(17)
C18 0.0651(17) 0.0398(14) 0.0558(16) -0.0073(12) 0.0149(13) 0.0068(13)
C19 0.065(2) 0.0546(18) 0.109(3) 0.0287(18) 0.0356(19) -0.0055(15)
C20 0.0475(14) 0.0333(12) 0.0428(12) 0.0031(10) 0.0089(11) -0.0003(10)
C21 0.0501(14) 0.0357(12) 0.0450(13) 0.0058(10) 0.0107(11) 0.0035(11)
C22 0.0550(16) 0.0388(14) 0.0562(15) 0.0054(12) 0.0098(13) 0.0079(12)
C23 0.0493(15) 0.0469(15) 0.0707(18) 0.0157(13) 0.0226(14) 0.0146(12)
C24 0.080(2) 0.096(3) 0.083(2) 0.026(2) 0.044(2) 0.035(2)
C25 0.0464(16) 0.0562(18) 0.108(3) 0.0169(18) 0.0079(17) 0.0047(14)
C26 0.079(2) 0.0415(15) 0.0639(17) 0.0032(13) 0.0434(16) 0.0064(14)
C27 0.084(2) 0.0479(16) 0.0520(16) 0.0029(13) 0.0352(16) 0.0072(15)
C28 0.112(3) 0.067(2) 0.0544(17) 0.0108(15) 0.0350(18) 0.017(2)
C29 0.146(4) 0.070(2) 0.068(2) 0.0221(19) 0.054(3) 0.019(3)
C30 0.142(4) 0.055(2) 0.092(3) 0.020(2) 0.070(3) 0.005(2)
C31 0.099(3) 0.0483(17) 0.088(2) -0.0023(17) 0.054(2) -0.0039(18)
C32 0.113(3) 0.059(2) 0.118(3) -0.002(2) 0.057(3) -0.020(2)
C33 0.077(2) 0.080(3) 0.113(3) -0.014(2) 0.034(2) -0.025(2)
C34 0.065(2) 0.061(2) 0.084(2) -0.0053(16) 0.0242(18) -0.0047(15)
C35 0.0509(15) 0.0435(14) 0.0496(14) 0.0010(11) 0.0143(12) -0.0060(12)
C36 0.0466(14) 0.0353(13) 0.0530(15) -0.0021(11) 0.0163(12) -0.0040(11)
C37 0.0676(18) 0.0421(14) 0.0652(18) -0.0077(13) 0.0258(15) -0.0066(13)
C38 0.099(3) 0.0607(19) 0.0635(19) -0.0242(16) 0.0365(19) -0.0256(19)
C39 0.096(3) 0.080(2) 0.0481(17) -0.0052(16) 0.0077(17) -0.020(2)
C40 0.071(2) 0.0643(19) 0.0555(17) 0.0042(15) 0.0064(15) -0.0114(16)
C41 0.083(3) 0.092(3) 0.064(2) 0.021(2) -0.0102(18) 0.001(2)
C42 0.073(2) 0.081(3) 0.091(3) 0.026(2) -0.003(2) 0.021(2)
C43 0.0632(19) 0.0549(18) 0.079(2) 0.0132(15) 0.0160(16) 0.0168(15)
C44 0.091(3) 0.064(2) 0.099(3) -0.0210(19) 0.041(2) -0.0221(19)
C45 0.080(2) 0.0359(14) 0.0597(16) -0.0016(12) 0.0322(15) -0.0025(13)
C46 0.086(2) 0.0391(14) 0.0764(19) -0.0058(13) 0.0473(17) -0.0013(14)
C47 0.129(3) 0.0485(19) 0.134(3) -0.018(2) 0.085(3) -0.001(2)
C48 0.105(3) 0.0519(18) 0.121(3) -0.0110(19) 0.079(3) 0.0015(18)
C49 0.159(4) 0.073(2) 0.124(3) -0.014(2) 0.107(3) -0.012(3)
C50 0.076(3) 0.101(3) 0.196(5) -0.026(3) 0.075(3) 0.004(2)
O1W 0.094(2) 0.245(4) 0.0729(18) -0.004(2) 0.0302(16) -0.011(2)
O2W 0.148(4) 0.134(4) 0.075(2) -0.022(2) 0.007(2) -0.031(3)

loop_
_atom_type_symbol
_atom_type_description
_atom_type_scat_dispersion_real
_atom_type_scat_dispersion_imag
_atom_type_scat_source
C C 0.0181 0.0091 'International Tables Vol C Tables 4.2.6.8 and 6.1.1.4'
N N 0.0311 0.0180 'International Tables Vol C Tables 4.2.6.8 and 6.1.1.4'
O O 0.0492 0.0322 'International Tables Vol C Tables 4.2.6.8 and 6.1.1.4'
Ru Ru 0.0552 3.2960 'International Tables Vol C Tables 4.2.6.8 and 6.1.1.4'
H H 0.0000 0.0000 'International Tables Vol C Tables 4.2.6.8 and 6.1.1.4'

loop_
_geom_angle_atom_site_label_1
_geom_angle_atom_site_label_2
_geom_angle_atom_site_label_3
_geom_angle
N4 Ru1 O1 94.10(8)
N4 Ru1 N3 77.97(8)
O1 Ru1 N3 92.73(7)
N4 Ru1 N1 100.36(8)
O1 Ru1 N1 81.11(8)
N3 Ru1 N1 173.52(8)
N4 Ru1 N2 99.97(8)
O1 Ru1 N2 165.82(7)
N3 Ru1 N2 91.86(8)
N1 Ru1 N2 94.60(8)
N4 Ru1 O2 174.19(7)
O1 Ru1 O2 86.22(7)
N3 Ru1 O2 96.22(7)
N1 Ru1 O2 85.42(7)
N2 Ru1 O2 79.95(7)
N8 Ru2 O6 94.06(9)
N8 Ru2 N6 97.55(9)
O6 Ru2 N6 168.35(8)
N8 Ru2 N7 77.69(9)
O6 Ru2 N7 90.54(8)
N6 Ru2 N7 92.84(8)
N8 Ru2 O7 173.94(8)
O6 Ru2 O7 89.06(7)
N6 Ru2 O7 79.47(8)
N7 Ru2 O7 97.10(7)
N8 Ru2 N5 102.56(9)
O6 Ru2 N5 80.76(9)
N6 Ru2 N5 95.73(9)
N7 Ru2 N5 171.30(9)
O7 Ru2 N5 83.06(8)
C2 O1 Ru1 112.59(15)
C11 O2 Ru1 112.85(14)
C20 O3 C19 115.9(2)
C22 O5 C23 110.5(2)
C27 O6 Ru2 112.94(19)
C36 O7 Ru2 112.87(15)
C45 O8 C44 117.4(2)
C47 O10 C48 110.2(2)
C9 N1 C1 119.1(2)
C9 N1 Ru1 129.17(19)
C1 N1 Ru1 111.65(16)
C18 N2 C10 118.0(2)
C18 N2 Ru1 129.39(18)
C10 N2 Ru1 112.56(15)
C20 N3 Ru1 115.83(17)
C20 N3 H3N 122.1
Ru1 N3 H3N 122.1
C21 N4 C23 107.3(2)
C21 N4 Ru1 117.38(16)
C23 N4 Ru1 135.14(16)
C34 N5 C26 118.7(3)
C34 N5 Ru2 130.3(2)
C26 N5 Ru2 110.40(19)
C43 N6 C35 117.9(2)
C43 N6 Ru2 129.0(2)
C35 N6 Ru2 113.06(17)
C45 N7 Ru2 116.47(18)
C45 N7 H7N 121.8
Ru2 N7 H7N 121.8
C46 N8 C48 107.6(2)
C46 N8 Ru2 117.57(19)
C48 N8 Ru2 134.65(19)
N1 C1 C6 121.4(3)
N1 C1 C2 115.7(2)
C6 C1 C2 122.9(3)
O1 C2 C3 124.2(3)
O1 C2 C1 118.7(2)
C3 C2 C1 117.1(3)
C2 C3 C4 120.5(3)
C2 C3 H3A 119.8
C4 C3 H3A 119.8
C5 C4 C3 122.4(3)
C5 C4 H4A 118.8
C3 C4 H4A 118.8
C4 C5 C6 120.5(3)
C4 C5 H5A 119.8
C6 C5 H5A 119.8
C7 C6 C1 117.0(3)
C7 C6 C5 126.4(3)
C1 C6 C5 116.6(3)
C8 C7 C6 120.8(3)
C8 C7 H7A 119.6
C6 C7 H7A 119.6
C7 C8 C9 119.1(3)
C7 C8 H8A 120.4
C9 C8 H8A 120.4
N1 C9 C8 122.4(3)
N1 C9 H9A 118.8
C8 C9 H9A 118.8
N2 C10 C15 123.0(2)
N2 C10 C11 115.5(2)
C15 C10 C11 121.5(2)
O2 C11 C12 124.4(2)
O2 C11 C10 118.6(2)
C12 C11 C10 117.0(2)
C11 C12 C13 121.3(2)
C11 C12 H12A 119.3
C13 C12 H12A 119.3
C14 C13 C12 121.9(3)
C14 C13 H13A 119.1
C12 C13 H13A 119.1
C13 C14 C15 119.4(2)
C13 C14 H14A 120.3
C15 C14 H14A 120.3
C10 C15 C14 118.9(2)
C10 C15 C16 116.5(2)
C14 C15 C16 124.6(3)
C17 C16 C15 120.0(3)
C17 C16 H16A 120.0
C15 C16 H16A 120.0
C16 C17 C18 120.4(3)
C16 C17 H17A 119.8
C18 C17 H17A 119.8
N2 C18 C17 121.8(3)
N2 C18 H18A 119.1
C17 C18 H18A 119.1
O3 C19 H19A 109.5
O3 C19 H19B 109.5
H19A C19 H19B 109.5
O3 C19 H19C 109.5
H19A C19 H19C 109.5
H19B C19 H19C 109.5
N3 C20 O3 128.7(2)
N3 C20 C21 114.1(2)
O3 C20 C21 117.2(2)
N4 C21 C22 113.1(2)
N4 C21 C20 114.6(2)
C22 C21 C20 132.3(2)
O4 C22 O5 121.0(2)
O4 C22 C21 133.7(3)
O5 C22 C21 105.3(2)
O5 C23 N4 103.7(2)
O5 C23 C25 108.3(2)
N4 C23 C25 110.7(2)
O5 C23 C24 107.4(2)
N4 C23 C24 111.8(2)
C25 C23 C24 114.1(3)
C23 C24 H24A 109.5
C23 C24 H24B 109.5
H24A C24 H24B 109.5
C23 C24 H24C 109.5
H24A C24 H24C 109.5
H24B C24 H24C 109.5
C23 C25 H25A 109.5
C23 C25 H25B 109.5
H25A C25 H25B 109.5
C23 C25 H25C 109.5
H25A C25 H25C 109.5
H25B C25 H25C 109.5
N5 C26 C27 116.8(2)
N5 C26 C31 121.6(3)
C27 C26 C31 121.5(3)
O6 C27 C28 122.8(3)
O6 C27 C26 118.8(3)
C28 C27 C26 118.4(3)
C27 C28 C29 119.9(4)
C27 C28 H28A 120.1
C29 C28 H28A 120.1
C30 C29 C28 122.2(4)
C30 C29 H29A 118.9
C28 C29 H29A 118.9
C29 C30 C31 120.5(3)
C29 C30 H30A 119.8
C31 C30 H30A 119.8
C32 C31 C30 125.7(4)
C32 C31 C26 116.8(3)
C30 C31 C26 117.5(4)
C33 C32 C31 121.4(4)
C33 C32 H32A 119.3
C31 C32 H32A 119.3
C32 C33 C34 119.1(4)
C32 C33 H33A 120.5
C34 C33 H33A 120.5
N5 C34 C33 122.4(4)
N5 C34 H34A 118.8
C33 C34 H34A 118.8
N6 C35 C40 122.5(3)
N6 C35 C36 115.2(2)
C40 C35 C36 122.3(3)
O7 C36 C37 124.2(2)
O7 C36 C35 118.4(2)
C37 C36 C35 117.4(3)
C36 C37 C38 119.7(3)
C36 C37 H37A 120.1
C38 C37 H37A 120.1
C39 C38 C37 122.7(3)
C39 C38 H38A 118.6
C37 C38 H38A 118.6
C38 C39 C40 119.8(3)
C38 C39 H39A 120.1
C40 C39 H39A 120.1
C41 C40 C39 125.2(3)
C41 C40 C35 116.8(3)
C39 C40 C35 118.0(3)
C42 C41 C40 120.2(3)
C42 C41 H41A 119.9
C40 C41 H41A 119.9
C41 C42 C43 120.1(3)
C41 C42 H42A 120.0
C43 C42 H42A 120.0
N6 C43 C42 122.5(3)
N6 C43 H43A 118.8
C42 C43 H43A 118.8
O8 C44 H44A 109.5
O8 C44 H44B 109.5
H44A C44 H44B 109.5
O8 C44 H44C 109.5
H44A C44 H44C 109.5
H44B C44 H44C 109.5
N7 C45 O8 129.3(3)
N7 C45 C46 113.4(3)
O8 C45 C46 117.3(2)
N8 C46 C45 114.7(2)
N8 C46 C47 112.3(3)
C45 C46 C47 133.0(3)
O9 C47 O10 119.5(3)
O9 C47 C46 134.9(4)
O10 C47 C46 105.5(3)
O10 C48 C50 108.7(3)
O10 C48 N8 104.0(3)
C50 C48 N8 113.4(3)
O10 C48 C49 107.5(3)
C50 C48 C49 113.8(4)
N8 C48 C49 108.9(3)
C48 C49 H49A 109.5
C48 C49 H49B 109.5
H49A C49 H49B 109.5
C48 C49 H49C 109.5
H49A C49 H49C 109.5
H49B C49 H49C 109.5
C48 C50 H50A 109.5
C48 C50 H50B 109.5
H50A C50 H50B 109.5
C48 C50 H50C 109.5
H50A C50 H50C 109.5
H50B C50 H50C 109.5
H1WA O1W H1WB 108.6
H2WA O2W H2WB 109.5

loop_
_geom_bond_atom_site_label_1
_geom_bond_atom_site_label_2
_geom_bond_distance
Ru1 N4 1.9467(19)
Ru1 O1 2.0349(17)
Ru1 N3 2.0498(19)
Ru1 N1 2.0551(19)
Ru1 N2 2.056(2)
Ru1 O2 2.0666(16)
Ru2 N8 1.944(2)
Ru2 O6 2.0379(19)
Ru2 N6 2.045(2)
Ru2 N7 2.047(2)
Ru2 O7 2.0728(16)
Ru2 N5 2.076(2)
O1 C2 1.322(3)
O2 C11 1.316(3)
O3 C20 1.332(3)
O3 C19 1.428(4)
O4 C22 1.190(3)
O5 C22 1.381(3)
O5 C23 1.460(3)
O6 C27 1.324(3)
O7 C36 1.316(3)
O8 C45 1.332(3)
O8 C44 1.433(4)
O9 C47 1.183(4)
O10 C47 1.392(5)
O10 C48 1.447(4)
N1 C9 1.324(3)
N1 C1 1.372(3)
N2 C18 1.328(3)
N2 C10 1.378(3)
N3 C20 1.281(3)
N3 H3N 0.8600
N4 C21 1.325(3)
N4 C23 1.495(3)
N5 C34 1.311(4)
N5 C26 1.384(4)
N6 C43 1.335(3)
N6 C35 1.380(3)
N7 C45 1.280(3)
N7 H7N 0.8600
N8 C46 1.323(4)
N8 C48 1.498(4)
C1 C6 1.413(4)
C1 C2 1.427(4)
C2 C3 1.377(4)
C3 C4 1.398(5)
C3 H3A 0.9300
C4 C5 1.355(6)
C4 H4A 0.9300
C5 C6 1.415(5)
C5 H5A 0.9300
C6 C7 1.399(5)
C7 C8 1.360(5)
C7 H7A 0.9300
C8 C9 1.390(4)
C8 H8A 0.9300
C9 H9A 0.9300
C10 C15 1.402(3)
C10 C11 1.424(3)
C11 C12 1.381(3)
C12 C13 1.389(4)
C12 H12A 0.9300
C13 C14 1.361(4)
C13 H13A 0.9300
C14 C15 1.403(4)
C14 H14A 0.9300
C15 C16 1.411(4)
C16 C17 1.353(4)
C16 H16A 0.9300
C17 C18 1.399(4)
C17 H17A 0.9300
C18 H18A 0.9300
C19 H19A 0.9600
C19 H19B 0.9600
C19 H19C 0.9600
C20 C21 1.442(3)
C21 C22 1.437(3)
C23 C25 1.498(4)
C23 C24 1.506(4)
C24 H24A 0.9600
C24 H24B 0.9600
C24 H24C 0.9600
C25 H25A 0.9600
C25 H25B 0.9600
C25 H25C 0.9600
C26 C27 1.402(4)
C26 C31 1.417(4)
C27 C28 1.387(4)
C28 C29 1.391(5)
C28 H28A 0.9300
C29 C30 1.346(6)
C29 H29A 0.9300
C30 C31 1.409(5)
C30 H30A 0.9300
C31 C32 1.391(6)
C32 C33 1.344(6)
C32 H32A 0.9300
C33 C34 1.414(5)
C33 H33A 0.9300
C34 H34A 0.9300
C35 C40 1.409(4)
C35 C36 1.418(4)
C36 C37 1.393(4)
C37 C38 1.406(4)
C37 H37A 0.9300
C38 C39 1.352(5)
C38 H38A 0.9300
C39 C40 1.407(5)
C39 H39A 0.9300
C40 C41 1.406(5)
C41 C42 1.360(5)
C41 H41A 0.9300
C42 C43 1.387(5)
C42 H42A 0.9300
C43 H43A 0.9300
C44 H44A 0.9600
C44 H44B 0.9600
C44 H44C 0.9600
C45 C46 1.442(4)
C46 C47 1.442(4)
C48 C50 1.495(6)
C48 C49 1.530(5)
C49 H49A 0.9600
C49 H49B 0.9600
C49 H49C 0.9600
C50 H50A 0.9600
C50 H50B 0.9600
C50 H50C 0.9600
O1W H1WA 0.8499
O1W H1WB 0.8500
O2W H2WA 0.8499
O2W H2WB 0.8500
